data_2008526
loop_
_publ_author_name
'Wang, Feng'
'Qi, Yinghua'
'Chen, Tianlu'
'Xing, Yan'
'Lin, Yonghua'
'Xu, Jiping'

_publ_section_title
;
 Disodium 4,4'-difluoro-3,3'-carbonyldibenzenesulfonate hydrofluoride
 tetrahydrate
;
_journal_issue 6
_journal_name_full 'Acta Crystallographica Section C'
_journal_page_first 871
_journal_page_last 873
_journal_paper_doi 10.1107/S0108270198016710
_journal_volume 55
_journal_year 1999
_chemical_formula_iupac '2Na 1+.[C~13~H~6~F~2~Na~2~O~7~S~2~] 2-.HF.4 H~2~O'
_chemical_formula_sum 'C13 H15 F3 Na2 O11 S2'
_chemical_formula_weight 514.35
_chemical_name_systematic ?
_space_group_IT_number 14
_symmetry_cell_setting monoclinic
_symmetry_space_group_name_Hall '-P 2ybc'
_symmetry_space_group_name_H-M 'P 1 21/c 1'
_audit_creation_method SHELXL
_cell_angle_alpha 90.00
_cell_angle_beta 97.34(3)
_cell_angle_gamma 90.00
_cell_formula_units_Z 4
_cell_length_a 13.702(3)
_cell_length_b 14.167(3)
_cell_length_c 10.598(2)
_cell_measurement_reflns_used 30
_cell_measurement_temperature 293(2)
_cell_measurement_theta_max 10.68
_cell_measurement_theta_min 4.89
_cell_volume 2040.4(7)
_computing_cell_refinement 'P4 and XSCANS (Siemens, 1994b)'
_computing_data_collection 'P4 (Siemens, 1994a)'
_computing_data_reduction XSCANS
_computing_molecular_graphics SHELXTL-Plus
_computing_publication_material 'SHELXL93 or SHELXTL-Plus'
_computing_structure_refinement 'SHELXL93 (Sheldrick, 1993a)'
_computing_structure_solution 'SHELXS86 (Sheldrick, 1990) or SHELXTL-Plus (Sheldrick, 1993b)'
_diffrn_ambient_temperature 293(2)
_diffrn_measurement_device 'Siemens P4 diffractometer'
_diffrn_measurement_method \w/2\q
_diffrn_radiation_monochromator graphite
_diffrn_radiation_source 'fine-focus sealed tube'
_diffrn_radiation_type MoK\a
_diffrn_radiation_wavelength 0.71073
_diffrn_reflns_av_R_equivalents 0.0168
_diffrn_reflns_av_sigmaI/netI 0.0444
_diffrn_reflns_limit_h_max 16
_diffrn_reflns_limit_h_min -16
_diffrn_reflns_limit_k_max 1
_diffrn_reflns_limit_k_min -16
_diffrn_reflns_limit_l_max 12
_diffrn_reflns_limit_l_min -1
_diffrn_reflns_number 4685
_diffrn_reflns_theta_max 25.00
_diffrn_reflns_theta_min 2.08
_diffrn_standards_decay_% 1
_diffrn_standards_interval_count 100
_diffrn_standards_interval_time 1
_diffrn_standards_number 3
_exptl_absorpt_coefficient_mu 0.386
_exptl_absorpt_correction_T_max 0.31098
_exptl_absorpt_correction_T_min 0.25687
_exptl_absorpt_correction_type 'empirical \y scans   XSCANS (Siemens, 1994)'
_exptl_crystal_colour colourless
_exptl_crystal_density_diffrn 1.674
_exptl_crystal_density_method none
_exptl_crystal_description needle
_exptl_crystal_F_000 1048
_exptl_crystal_size_max 0.50
_exptl_crystal_size_mid 0.42
_exptl_crystal_size_min 0.36
_refine_diff_density_max 0.509
_refine_diff_density_min -0.385
_refine_ls_extinction_method none
_refine_ls_goodness_of_fit_all 1.009
_refine_ls_goodness_of_fit_obs 1.113
_refine_ls_hydrogen_treatment mixed
_refine_ls_matrix_type full
_refine_ls_number_parameters 304
_refine_ls_number_reflns 3559
_refine_ls_number_restraints 0
_refine_ls_restrained_S_all 1.009
_refine_ls_restrained_S_obs 1.113
_refine_ls_R_factor_all 0.0553
_refine_ls_R_factor_obs .0407
_refine_ls_shift/esd_max 0.018
_refine_ls_shift/esd_mean 0.001
_refine_ls_structure_factor_coef Fsqd
_refine_ls_weighting_details 'w = 1/[\s^2^(Fo^2^)+(0.0867P)^2^+0.0000P] where P=(Fo^2^+2Fc^2^)/3'
_refine_ls_weighting_scheme calc
_refine_ls_wR_factor_all 0.1274
_refine_ls_wR_factor_obs .1216
_reflns_number_observed 2732
_reflns_number_total 3559
_reflns_observed_criterion I>2\s(I)
_cod_data_source_file bk1421.cif
_cod_data_source_block G017
_cod_depositor_comments
;
 Marking attached hydrogen atoms.

 Antanas Vaitkus,
 2017-08-09

The following automatic conversions were performed:
'_symmetry_cell_setting' value 'Monoclinic' changed to 'monoclinic'
according to '/home/saulius/struct/CIF-dictionaries/cif_core.dic'
dictionary named 'cif_core.dic' version 2.4.1 from 2010-06-29.

Automatic conversion script
Id: cif_fix_enum 1527 2010-12-29 10:47:43Z saulius 

The following automatic conversions were performed:

'_refine_ls_weighting_scheme' value 'calc w =
1/[\s^2^(Fo^2^)+(0.0867P)^2^+0.0000P] where P=(Fo^2^+2Fc^2^)/3' was
changed to 'calc'. New tag '_refine_ls_weighting_details' was
created. The value of the new tag was set to 'w =
1/[\s^2^(Fo^2^)+(0.0867P)^2^+0.0000P] where P=(Fo^2^+2Fc^2^)/3'.

Automatic conversion script
Id: cif_fix_values 3143 2015-03-26 13:38:13Z robertas 
;
_cod_original_sg_symbol_H-M 'P 21/c'
_cod_database_code 2008526

loop_
_symmetry_equiv_pos_as_xyz
'x, y, z'
'-x, y+1/2, -z+1/2'
'-x, -y, -z'
'x, -y-1/2, z-1/2'

loop_
_atom_site_aniso_label
_atom_site_aniso_U_11
_atom_site_aniso_U_22
_atom_site_aniso_U_33
_atom_site_aniso_U_12
_atom_site_aniso_U_13
_atom_site_aniso_U_23
Na1 .0311(7) .0320(7) .0328(7) .0018(5) -.0011(5) -.0006(5)
Na2 .0326(7) .0335(7) .0332(7) -.0016(5) -.0005(5) .0037(6)
S1 .0195(4) .0265(4) .0275(4) .0010(3) -.0038(3) -.0011(3)
S2 .0183(4) .0312(4) .0258(4) -.0009(3) -.0034(3) -.0021(3)
F1 .0374(11) .0415(11) .0370(11) .0014(9) -.0080(9) .0109(9)
F2 .0372(10) .0350(10) .0413(11) -.0035(8) -.0011(9) -.0158(9)
F3 .065(2) .0551(14) .063(2) .0010(12) .0118(13) .0034(12)
O1 .0195(10) .0375(12) .0396(13) .0050(9) -.0025(9) -.0030(10)
O2 .0386(13) .0397(13) .0291(12) .0062(10) -.0032(10) -.0070(10)
O3 .0277(11) .0275(11) .0397(13) -.0024(9) -.0052(10) .0041(10)
O4 .0270(11) .0377(13) .0495(15) -.0097(10) .0003(10) -.0008(11)
O5 .0377(13) .0546(15) .0251(12) .0055(11) -.0041(10) .0011(11)
O6 .0243(11) .0380(12) .0358(13) .0060(9) -.0012(9) -.0056(10)
O7 .0336(12) .0304(12) .0473(15) -.0009(10) -.0119(11) -.0038(11)
C1 .0172(13) .029(2) .027(2) .0010(12) .0009(12) -.0031(13)
C2 .0233(15) .026(2) .027(2) -.0011(12) -.0006(13) -.0012(13)
C3 .0221(15) .033(2) .030(2) -.0029(12) .0001(13) -.0036(14)
C4 .029(2) .032(2) .042(2) -.0089(14) .0007(15) .001(2)
C5 .035(2) .032(2) .036(2) -.0016(14) .0050(15) .0057(15)
C6 .0255(15) .032(2) .026(2) .0035(13) -.0010(12) .0022(13)
C7 .0185(14) .034(2) .037(2) -.0029(13) -.0011(13) -.0012(14)
C8 .0222(14) .029(2) .030(2) -.0028(12) -.0011(13) -.0013(13)
C9 .0192(15) .039(2) .036(2) .0016(13) -.0015(13) -.0014(15)
C10 .028(2) .032(2) .039(2) .0045(14) .0039(14) -.0054(15)
C11 .0270(15) .0268(15) .028(2) -.0041(12) .0012(13) -.0037(13)
C12 .0198(14) .0266(15) .026(2) -.0027(11) -.0003(12) .0008(12)
C13 .0207(14) .028(2) .030(2) .0001(12) -.0016(13) -.0034(13)
OW1 .0331(13) .057(2) .050(2) -.0045(11) .0011(11) -.0147(13)
OW2 .056(2) .048(2) .051(2) .0138(13) -.0169(13) -.0059(13)
OW3 .0299(11) .0437(13) .0299(12) -.0030(10) -.0028(10) .0012(10)
OW4 .0309(12) .0382(13) .0399(13) -.0037(10) .0012(10) -.0037(11)

loop_
_atom_site_label
_atom_site_fract_x
_atom_site_fract_y
_atom_site_fract_z
_atom_site_U_iso_or_equiv
_atom_site_thermal_displace_type
_atom_site_calc_flag
_atom_site_refinement_flags
_atom_site_occupancy
_atom_site_disorder_group
_atom_site_type_symbol
_atom_site_attached_hydrogens
Na1 .31311(9) .40382(9) .22659(12) .0324(3) Uani d . 1 . Na 0
Na2 1.34889(9) .26703(9) .50137(12) .0335(3) Uani d . 1 . Na 0
S1 .57957(5) .12461(5) .13566(7) .0251(2) Uani d . 1 . S 0
S2 1.20573(5) .33218(5) .74016(7) .0256(2) Uani d . 1 . S 0
F1 .61793(14) .31118(13) .0232(2) .0397(5) Uani d . 1 . F 0
F2 1.06226(14) .47829(13) .7986(2) .0384(5) Uani d . 1 . F 0
F3 .2878(2) .4296(2) .4536(2) .0610(6) Uani d . 1 . F 1
O1 .48787(15) .1742(2) .1452(2) .0327(5) Uani d . 1 . O 0
O2 .5921(2) .0996(2) .0063(2) .0365(6) Uani d . 1 . O 0
O3 .5951(2) .04507(14) .2228(2) .0324(5) Uani d . 1 . O 0
O4 1.2465(2) .4226(2) .7076(2) .0384(6) Uani d . 1 . O 0
O5 1.2100(2) .3171(2) .8754(2) .0398(6) Uani d . 1 . O 0
O6 1.2447(2) .2536(2) .6748(2) .0332(5) Uani d . 1 . O 0
O7 .9226(2) .1364(2) .4510(2) .0386(6) Uani d . 1 . O 0
C1 .6758(2) .2054(2) .1871(3) .0248(6) Uani d . 1 . C 0
C2 .7453(2) .1833(2) .2900(3) .0259(7) Uani d . 1 . C 0
H2 .746(2) .125(2) .337(3) .019(7) Uiso d . 1 . H 0
C3 .8212(2) .2468(2) .3285(3) .0288(7) Uani d . 1 . C 0
C4 .8267(3) .3309(2) .2641(3) .0348(8) Uani d . 1 . C 0
H4 .879(3) .374(3) .287(4) .049(11) Uiso d . 1 . H 0
C5 .7585(2) .3529(2) .1599(3) .0342(8) Uani d . 1 . C 0
H5 .768(3) .413(3) .110(4) .043(10) Uiso d . 1 . H 0
C6 .6852(2) .2899(2) .1242(3) .0281(7) Uani d . 1 . C 0
C7 .8973(2) .2189(2) .4360(3) .0301(7) Uani d . 1 . C 0
C8 .9419(2) .2926(2) .5255(3) .0276(7) Uani d . 1 . C 0
C9 .8898(2) .3717(2) .5545(3) .0320(7) Uani d . 1 . C 0
H9 .825(2) .380(2) .508(3) .016(7) Uiso d . 1 . H 0
C10 .9301(2) .4343(2) .6484(3) .0332(7) Uani d . 1 . C 0
H10 .892(3) .490(3) .673(4) .047(10) Uiso d . 1 . H 0
C11 1.0234(2) .4177(2) .7068(3) .0275(7) Uani d . 1 . C 0
C12 1.0797(2) .3417(2) .6763(3) .0243(6) Uani d . 1 . C 0
C13 1.0375(2) .2780(2) .5858(3) .0267(7) Uani d . 1 . C 0
H13 1.077(3) .224(3) .563(3) .040(10) Uiso d . 1 . H 0
OW1 .5782(2) .5008(2) .1633(2) .0471(6) Uani d . 1 . O 2
OW2 .1823(2) .4575(2) .0788(3) .0539(7) Uani d . 1 . O 2
OW3 .5555(2) .8075(2) .1655(2) .0351(5) Uani d . 1 . O 2
OW4 .4094(2) .3858(2) .0521(2) .0366(5) Uani d . 1 . O 2

loop_
_atom_type_symbol
_atom_type_description
_atom_type_scat_dispersion_real
_atom_type_scat_dispersion_imag
_atom_type_scat_source
C C 0.0033 0.0016 'International Tables Vol C Tables 4.2.6.8 and 6.1.1.4'
H H 0.0000 0.0000 'International Tables Vol C Tables 4.2.6.8 and 6.1.1.4'
O O 0.0106 0.0060 'International Tables Vol C Tables 4.2.6.8 and 6.1.1.4'
F F 0.0171 0.0103 'International Tables Vol C Tables 4.2.6.8 and 6.1.1.4'
Na Na 0.0362 0.0249 'International Tables Vol C Tables 4.2.6.8 and 6.1.1.4'
S S 0.1246 0.1234 'International Tables Vol C Tables 4.2.6.8 and 6.1.1.4'

loop_
_geom_angle_atom_site_label_1
_geom_angle_atom_site_label_2
_geom_angle_atom_site_label_3
_geom_angle_site_symmetry_1
_geom_angle_site_symmetry_3
_geom_angle
_geom_angle_publ_flag
OW2 Na1 F3 . . 113.96(10) y
O6 Na1 F3 4_465 . 104.60(9) y
O3 Na1 Na2 2_655 4_465 128.38(8) y
OW3 Na1 Na2 2_645 1_455 43.59(7) y
OW3 Na2 O1 2_745 4_666 85.55(9) y
O1 Na2 O5 4_666 4_565 170.62(9) y
O2 S1 O1 . . 113.10(13) y
C1 C2 C3 . . 119.7(3) y
C5 C6 C1 . . 123.0(3) y
C6 C1 S1 . . 121.3(2) y
C2 C1 S1 . . 120.2(2) y
Na2 F3 Na1 1_455 . 88.63(9) y
Na1 O6 Na2 4_666 . 89.79(8) y
Na2 OW4 Na1 4_465 . 93.49(9) y
S2 O5 Na2 . 4_566 122.40(14) y
O5 S2 C12 . . 107.68(14) y
O6 S2 C12 . . 106.01(13) y
O4 S2 C12 . . 103.10(13) y
C4 C3 C7 . . 121.9(3) y
C2 C3 C7 . . 118.2(3) y
F1 C6 C5 . . 118.5(3) y
O7 C7 C3 . . 120.6(3) y
OW2 Na1 O3 . 2_655 102.31(10) ?
OW2 Na1 OW4 . . 88.19(10) ?
O3 Na1 OW4 2_655 . 86.37(9) ?
OW2 Na1 OW3 . 2_645 162.33(10) ?
O3 Na1 OW3 2_655 2_645 91.57(9) ?
OW4 Na1 OW3 . 2_645 81.76(9) ?
OW2 Na1 O6 . 4_465 84.73(9) ?
O3 Na1 O6 2_655 4_465 170.75(9) ?
OW4 Na1 O6 . 4_465 87.89(9) ?
OW3 Na1 O6 2_645 4_465 80.42(8) ?
O3 Na1 F3 2_655 . 78.20(9) ?
OW4 Na1 F3 . . 155.12(9) ?
OW3 Na1 F3 2_645 . 79.30(9) ?
OW2 Na1 Na2 . 4_465 86.00(8) ?
OW4 Na1 Na2 . 4_465 42.55(6) ?
OW3 Na1 Na2 2_645 4_465 76.76(7) ?
O6 Na1 Na2 4_465 4_465 45.35(6) ?
F3 Na1 Na2 . 4_465 144.18(7) ?
OW2 Na1 Na2 . 1_455 138.73(9) ?
O3 Na1 Na2 2_655 1_455 105.37(7) ?
OW4 Na1 Na2 . 1_455 123.29(7) ?
O6 Na1 Na2 4_465 1_455 71.95(6) ?
F3 Na1 Na2 . 1_455 45.44(6) ?
Na2 Na1 Na2 4_465 1_455 99.77(3) ?
OW4 Na2 OW3 4_666 2_745 100.27(9) ?
OW4 Na2 O1 4_666 4_666 86.98(9) ?
OW4 Na2 O6 4_666 . 88.82(9) ?
OW3 Na2 O6 2_745 . 170.53(10) ?
O1 Na2 O6 4_666 . 92.34(9) ?
OW4 Na2 F3 4_666 1_655 178.39(10) ?
OW3 Na2 F3 2_745 1_655 80.18(9) ?
O1 Na2 F3 4_666 1_655 91.52(9) ?
O6 Na2 F3 . 1_655 90.66(9) ?
OW4 Na2 O5 4_666 4_565 84.53(9) ?
OW3 Na2 O5 2_745 4_565 99.87(9) ?
O6 Na2 O5 . 4_565 83.53(8) ?
F3 Na2 O5 1_655 4_565 96.93(9) ?
OW4 Na2 Na1 4_666 4_666 43.96(7) ?
OW3 Na2 Na1 2_745 4_666 144.08(8) ?
O1 Na2 Na1 4_666 4_666 88.63(7) n
O6 Na2 Na1 . 4_666 44.87(6) ?
F3 Na2 Na1 1_655 4_666 135.46(8) ?
O5 Na2 Na1 4_565 4_666 82.50(7) ?
OW4 Na2 Na1 4_666 1_655 135.27(8) ?
OW3 Na2 Na1 2_745 1_655 44.14(6) ?
O1 Na2 Na1 4_666 1_655 110.45(7) ?
O6 Na2 Na1 . 1_655 129.17(7) ?
F3 Na2 Na1 1_655 1_655 45.93(7) ?
O5 Na2 Na1 4_565 1_655 78.54(7) ?
Na1 Na2 Na1 4_666 1_655 160.86(5) ?
O2 S1 O3 . . 112.71(14) ?
O1 S1 O3 . . 112.79(14) ?
O2 S1 C1 . . 105.95(14) ?
O1 S1 C1 . . 106.33(13) ?
O3 S1 C1 . . 105.16(13) ?
O5 S2 O6 . . 112.99(14) ?
O5 S2 O4 . . 113.39(15) ?
O6 S2 O4 . . 112.76(14) ?
S1 O1 Na2 . 4_465 137.50(14) ?
S1 O3 Na1 . 2_645 145.22(15) ?
S2 O6 Na1 . 4_666 138.15(14) ?
S2 O6 Na2 . . 125.36(14) ?
C6 C1 C2 . . 118.4(3) ?
C4 C3 C2 . . 119.8(3) ?
C3 C4 C5 . . 120.9(3) ?
C6 C5 C4 . . 118.2(3) ?
F1 C6 C1 . . 118.5(3) ?
O7 C7 C8 . . 120.1(3) ?
C8 C7 C3 . . 119.3(3) ?
C9 C8 C13 . . 120.0(3) ?
C9 C8 C7 . . 121.8(3) ?
C13 C8 C7 . . 118.1(3) ?
C8 C9 C10 . . 120.3(3) ?
C11 C10 C9 . . 118.5(3) ?
F2 C11 C10 . . 118.4(3) ?
F2 C11 C12 . . 118.7(3) ?
C10 C11 C12 . . 122.9(3) ?
C11 C12 C13 . . 118.1(3) ?
C11 C12 S2 . . 120.8(2) ?
C13 C12 S2 . . 120.8(2) ?
C12 C13 C8 . . 120.2(3) ?
Na2 OW3 Na1 2_755 2_655 92.27(9) ?

loop_
_geom_bond_atom_site_label_1
_geom_bond_atom_site_label_2
_geom_bond_site_symmetry_2
_geom_bond_distance
_geom_bond_publ_flag
Na1 OW2 . 2.351(3) y
Na2 O1 4_666 2.429(2) y
Na2 F3 1_655 2.480(3) y
F1 C6 . 1.354(4) y
C1 C2 . 1.389(4) y
C5 C6 . 1.361(5) y
C3 C7 . 1.496(4) y
O7 C7 . 1.223(4) y
Na1 O3 2_655 2.388(2) y
Na2 O5 4_565 2.485(3) y
OW3 Na1 2_655 2.426(2) y
S1 O1 . 1.454(2) y
S1 O2 . 1.448(2) y
S1 O3 . 1.455(2) y
S1 C1 . 1.778(3) y
C7 C8 . 1.489(4) y
Na1 OW4 . 2.419(3) ?
Na1 OW3 2_645 2.426(2) ?
Na1 O6 4_465 2.453(3) ?
Na1 F3 . 2.501(3) ?
Na1 Na2 4_465 3.478(2) ?
Na1 Na2 1_455 3.480(2) ?
Na2 OW4 4_666 2.356(3) ?
Na2 OW3 2_745 2.401(3) ?
Na2 O6 . 2.474(3) ?
Na2 Na1 4_666 3.478(2) ?
Na2 Na1 1_655 3.480(2) ?
S2 O5 . 1.443(2) ?
S2 O6 . 1.449(2) ?
S2 O4 . 1.457(2) ?
S2 C12 . 1.777(3) ?
F2 C11 . 1.354(3) ?
F3 Na2 1_455 2.480(3) ?
O1 Na2 4_465 2.429(2) ?
O3 Na1 2_645 2.388(2) ?
O5 Na2 4_566 2.485(3) ?
O6 Na1 4_666 2.453(3) ?
C1 C6 . 1.384(4) ?
C2 C3 . 1.396(4) ?
C3 C4 . 1.380(5) ?
C4 C5 . 1.388(5) ?
C8 C9 . 1.383(4) ?
C8 C13 . 1.397(4) ?
C9 C10 . 1.394(5) ?
C10 C11 . 1.367(4) ?
C11 C12 . 1.387(4) ?
C12 C13 . 1.388(4) ?
OW3 Na2 2_755 2.401(3) ?
OW4 Na2 4_465 2.356(3) ?

loop_
_geom_torsion_atom_site_label_1
_geom_torsion_atom_site_label_2
_geom_torsion_atom_site_label_3
_geom_torsion_atom_site_label_4
_geom_torsion_site_symmetry_1
_geom_torsion_site_symmetry_4
_geom_torsion
OW2 Na1 F3 Na2 . 1_455 135.78(10)
O3 Na1 F3 Na2 2_655 1_455 -125.85(9)
OW4 Na1 F3 Na2 . 1_455 -73.0(2)
OW3 Na1 F3 Na2 2_645 1_455 -31.95(8)
O6 Na1 F3 Na2 4_465 1_455 45.10(10)
Na2 Na1 F3 Na2 4_465 1_455 16.7(2)
Na2 Na1 F3 Na2 1_455 1_455 0.0
O2 S1 O1 Na2 . 4_465 -2.7(2)
O3 S1 O1 Na2 . 4_465 -132.1(2)
C1 S1 O1 Na2 . 4_465 113.2(2)
O2 S1 O3 Na1 . 2_645 34.7(3)
O1 S1 O3 Na1 . 2_645 164.2(2)
C1 S1 O3 Na1 . 2_645 -80.3(2)
O6 S2 O5 Na2 . 4_566 36.5(2)
O4 S2 O5 Na2 . 4_566 -93.4(2)
C12 S2 O5 Na2 . 4_566 153.22(15)
O5 S2 O6 Na1 . 4_666 2.5(2)
O4 S2 O6 Na1 . 4_666 132.7(2)
C12 S2 O6 Na1 . 4_666 -115.2(2)
O5 S2 O6 Na2 . . -139.31(15)
O4 S2 O6 Na2 . . -9.1(2)
C12 S2 O6 Na2 . . 103.0(2)
OW4 Na2 O6 S2 4_666 . 156.9(2)
OW3 Na2 O6 S2 2_745 . -6.9(6)
O1 Na2 O6 S2 4_666 . 69.9(2)
F3 Na2 O6 S2 1_655 . -21.6(2)
O5 Na2 O6 S2 4_565 . -118.5(2)
Na1 Na2 O6 S2 4_666 . 155.6(2)
Na1 Na2 O6 S2 1_655 . -49.0(2)
OW4 Na2 O6 Na1 4_666 4_666 1.23(8)
OW3 Na2 O6 Na1 2_745 4_666 -162.5(5)
O1 Na2 O6 Na1 4_666 4_666 -85.70(8)
F3 Na2 O6 Na1 1_655 4_666 -177.25(9)
O5 Na2 O6 Na1 4_565 4_666 85.86(9)
Na1 Na2 O6 Na1 4_666 4_666 0.0
Na1 Na2 O6 Na1 1_655 4_666 155.34(7)
O2 S1 C1 C6 . . 59.5(3)
O1 S1 C1 C6 . . -61.1(3)
O3 S1 C1 C6 . . 179.0(3)
O2 S1 C1 C2 . . -118.6(3)
O1 S1 C1 C2 . . 120.8(3)
O3 S1 C1 C2 . . 1.0(3)
C6 C1 C2 C3 . . 1.1(5)
S1 C1 C2 C3 . . 179.2(2)
C1 C2 C3 C4 . . -0.1(5)
C1 C2 C3 C7 . . -177.4(3)
C2 C3 C4 C5 . . -1.0(5)
C7 C3 C4 C5 . . 176.2(3)
C3 C4 C5 C6 . . 1.0(5)
C4 C5 C6 F1 . . 179.5(3)
C4 C5 C6 C1 . . 0.1(5)
C2 C1 C6 F1 . . 179.5(3)
S1 C1 C6 F1 . . 1.4(4)
C2 C1 C6 C5 . . -1.1(5)
S1 C1 C6 C5 . . -179.2(3)
C4 C3 C7 O7 . . -143.5(3)
C2 C3 C7 O7 . . 33.7(5)
C4 C3 C7 C8 . . 36.8(5)
C2 C3 C7 C8 . . -146.0(3)
O7 C7 C8 C9 . . -148.3(3)
C3 C7 C8 C9 . . 31.4(5)
O7 C7 C8 C13 . . 28.4(5)
C3 C7 C8 C13 . . -151.8(3)
C13 C8 C9 C10 . . -3.4(5)
C7 C8 C9 C10 . . 173.3(3)
C8 C9 C10 C11 . . 2.7(5)
C9 C10 C11 F2 . . -179.6(3)
C9 C10 C11 C12 . . 0.3(5)
F2 C11 C12 C13 . . 177.3(3)
C10 C11 C12 C13 . . -2.5(5)
F2 C11 C12 S2 . . -8.4(4)
C10 C11 C12 S2 . . 171.7(3)
O5 S2 C12 C11 . . 67.1(3)
O6 S2 C12 C11 . . -171.7(3)
O4 S2 C12 C11 . . -53.1(3)
O5 S2 C12 C13 . . -118.8(3)
O6 S2 C12 C13 . . 2.3(3)
O4 S2 C12 C13 . . 121.0(3)
C11 C12 C13 C8 . . 1.8(5)
S2 C12 C13 C8 . . -172.5(2)
C9 C8 C13 C12 . . 1.1(5)
C7 C8 C13 C12 . . -175.7(3)
OW2 Na1 OW4 Na2 . 4_465 -86.05(10)
O3 Na1 OW4 Na2 2_655 4_465 171.49(9)
OW3 Na1 OW4 Na2 2_645 4_465 79.37(9)
O6 Na1 OW4 Na2 4_465 4_465 -1.26(9)
F3 Na1 OW4 Na2 . 4_465 120.1(2)
Na2 Na1 OW4 Na2 4_465 4_465 0.0
Na2 Na1 OW4 Na2 1_455 4_465 65.46(9)
